data_1530541
loop_
_publ_author_name
'Palkina, K.K.'
'Mironova, V.S.'
'Maksimova, S.I.'
'Chibiskova, N.T.'

_publ_section_title
;
 Crystal structure of acid ytterbium hypophosphate Yb H P2 O6 (H2 O)3
;
_journal_name_full 'Izvestiya Akademii Nauk SSSR, Neorganicheskie Materialy'
_journal_page_first 1889
_journal_page_last 1892
_journal_volume 20
_journal_year 1984
_chemical_formula_sum 'H7 O9 P2 Yb'
_chemical_name_systematic 'Yb H P2 O6 (H2 O)3'
_space_group_IT_number 34
_symmetry_space_group_name_Hall 'P -2n 2'
_symmetry_space_group_name_H-M 'P 2 n n'
_cell_angle_alpha 90
_cell_angle_beta 90
_cell_angle_gamma 90
_cell_formula_units_Z 4
_cell_length_a 7.325
_cell_length_b 9.36
_cell_length_c 11.575
_cell_volume 793.605
_citation_journal_id_ASTM IVNMAW
_cod_data_source_file Palkina_IVNMAW_1984_1111.cif
_cod_data_source_block H7O9P2Yb1
_cod_original_cell_volume 793.6051
_cod_original_sg_symbol_Hall 'P 2 -2n (z,x,y)'
_cod_original_formula_sum 'H7 O9 P2 Yb1'
_cod_database_code 1530541

loop_
_symmetry_equiv_pos_as_xyz
x,y,z
x,-y,-z
x+1/2,-y+1/2,z+1/2
x+1/2,y+1/2,-z+1/2

loop_
_atom_site_label
_atom_site_type_symbol
_atom_site_fract_x
_atom_site_fract_y
_atom_site_fract_z
_atom_site_occupancy
_atom_site_U_iso_or_equiv
O2 O-2 0.636 0.69 0.162 1 0.0
O7 O-2 0.232 0.485 0.147 1 0.0
P2 P+4 0.65 0.224 0.088 1 0.0
O4 O-2 0.519 0.101 0.069 1 0.0
H4 H+1 0.139 0.485 0.183 1 0.0
O9 O-2 0.913 0.605 0.056 1 0.0
O1 O-2 0.554 0.353 0.121 1 0.0
O5 O-2 0.154 0.865 0.111 1 0.0
P1 P+4 0.781 0.272 0.921 1 0.0
Yb1 Yb+3 0 0.0192 0.2348 1 0.0
O6 O-2 0.218 0.182 0.173 1 0.0
H2 H+1 0.6 0 0 1 0.0
O8 O-2 0.87 0.148 0.068 1 0.0
O3 O-2 0.719 0.911 0.187 1 0.0
H3 H+1 0.333 0.146 0.201 1 0.0
H1 H+1 0.875 0.5 0 1 0.0
